data_7208005
loop_
_publ_author_name
'Perumalla, Sathyanarayana Reddy'
'Sun, Changquan Calvin'

_publ_section_title
;
 Design and synthesis of solid state structures with conjugate acid--base
 pair interactions
;
_journal_issue 11
_journal_name_full CrystEngComm
_journal_page_first 3851
_journal_paper_doi 10.1039/c2ce25193k
_journal_volume 14
_journal_year 2012
_chemical_absolute_configuration rm
_chemical_formula_sum 'C17 H20 N Na O4'
_chemical_formula_weight 325.33
_chemical_name_common 'Naproxen sodium mono salt DMF solvate'
_chemical_name_systematic
;
?
;
_space_group_IT_number 4
_symmetry_cell_setting monoclinic
_symmetry_space_group_name_Hall 'P 2yb'
_symmetry_space_group_name_H-M 'P 1 21 1'
_atom_sites_solution_hydrogens geom
_atom_sites_solution_primary direct
_atom_sites_solution_secondary difmap
_audit_creation_method SHELXL-97
_cell_angle_alpha 90.00
_cell_angle_beta 92.350(2)
_cell_angle_gamma 90.00
_cell_formula_units_Z 2
_cell_length_a 8.5777(12)
_cell_length_b 5.8968(8)
_cell_length_c 16.506(2)
_cell_measurement_reflns_used 3769
_cell_measurement_temperature 173(2)
_cell_measurement_theta_max 26.39
_cell_measurement_theta_min 2.47
_cell_volume 834.19(19)
_computing_cell_refinement 'Bruker SAINT'
_computing_data_collection 'Bruker SMART'
_computing_data_reduction 'Bruker SHELXTL'
_computing_molecular_graphics 'Bruker SHELXTL'
_computing_publication_material 'Bruker SHELXTL'
_computing_structure_refinement 'SHELXL-97 (Sheldrick, 1997)'
_computing_structure_solution 'SHELXS-97 (Sheldrick, 1990)'
_diffrn_ambient_temperature 173(2)
_diffrn_measured_fraction_theta_full 0.997
_diffrn_measured_fraction_theta_max 0.997
_diffrn_measurement_device_type 'Siemens Platform CCD'
_diffrn_measurement_method 'omega and phi scans'
_diffrn_radiation_monochromator graphite
_diffrn_radiation_source 'fine-focus sealed tube'
_diffrn_radiation_type MoK\a
_diffrn_radiation_wavelength 0.71073
_diffrn_reflns_av_R_equivalents 0.0191
_diffrn_reflns_av_sigmaI/netI 0.0212
_diffrn_reflns_limit_h_max 10
_diffrn_reflns_limit_h_min -10
_diffrn_reflns_limit_k_max 7
_diffrn_reflns_limit_k_min -7
_diffrn_reflns_limit_l_max 20
_diffrn_reflns_limit_l_min -20
_diffrn_reflns_number 9218
_diffrn_reflns_theta_full 26.39
_diffrn_reflns_theta_max 26.39
_diffrn_reflns_theta_min 2.38
_exptl_absorpt_coefficient_mu 0.114
_exptl_absorpt_correction_T_max 0.9787
_exptl_absorpt_correction_T_min 0.9581
_exptl_absorpt_correction_type multi-scan
_exptl_absorpt_process_details 'SADABS (G. Sheldrick, 2003)'
_exptl_crystal_colour colorless
_exptl_crystal_density_diffrn 1.295
_exptl_crystal_density_method 'not measured'
_exptl_crystal_description needles
_exptl_crystal_F_000 344
_exptl_crystal_size_max 0.38
_exptl_crystal_size_mid 0.32
_exptl_crystal_size_min 0.19
_refine_diff_density_max 0.328
_refine_diff_density_min -0.241
_refine_diff_density_rms 0.036
_refine_ls_abs_structure_details 'Flack H D (1983), Acta Cryst. A39, 876-881'
_refine_ls_abs_structure_Flack 0.2(3)
_refine_ls_extinction_method none
_refine_ls_goodness_of_fit_ref 1.050
_refine_ls_hydrogen_treatment mixed
_refine_ls_matrix_type full
_refine_ls_number_parameters 216
_refine_ls_number_reflns 3395
_refine_ls_number_restraints 1
_refine_ls_restrained_S_all 1.050
_refine_ls_R_factor_all 0.0354
_refine_ls_R_factor_gt 0.0315
_refine_ls_shift/su_max 0.001
_refine_ls_shift/su_mean 0.000
_refine_ls_structure_factor_coef Fsqd
_refine_ls_weighting_details 'calc w=1/[\s^2^(Fo^2^)+(0.0461P)^2^+0.1523P] where P=(Fo^2^+2Fc^2^)/3'
_refine_ls_weighting_scheme calc
_refine_ls_wR_factor_gt 0.0813
_refine_ls_wR_factor_ref 0.0837
_reflns_number_gt 3140
_reflns_number_total 3395
_reflns_threshold_expression >2sigma(I)
_cod_data_source_file c2ce25193k.txt
_cod_data_source_block 80b
_cod_depositor_comments
;
The following automatic conversions were performed:

'_symmetry_cell_setting' value 'Monoclinic' changed to 'monoclinic'
according to /home/saulius/struct/CIF-dictionaries/cif_core.dic
dictionary named 'cif_core.dic' version 2.4.1 from
2010-06-29.

'_exptl_absorpt_correction_type' value 'Multi-scan'
changed to 'multi-scan' according to
/home/saulius/struct/CIF-dictionaries/cif_core.dic dictionary named
'cif_core.dic' version 2.4.1 from 2010-06-29.

Automatic conversion script
Id: cif_fix_values 1715 2011-07-08 13:25:40Z adriana 
;
_cod_original_cell_volume 834.2(2)
_cod_original_sg_symbol_H-M P2(1)
_cod_database_code 7208005

loop_
_symmetry_equiv_pos_as_xyz
'x, y, z'
'-x, y+1/2, -z'

loop_
_atom_site_label
_atom_site_type_symbol
_atom_site_fract_x
_atom_site_fract_y
_atom_site_fract_z
_atom_site_U_iso_or_equiv
_atom_site_adp_type
_atom_site_occupancy
_atom_site_symmetry_multiplicity
_atom_site_calc_flag
_atom_site_refinement_flags
Na22 Na -0.41273(7) -0.07771(11) 1.03002(3) 0.02683(15) Uani 1 1 d .
O125 O -0.49782(15) 0.6094(2) 1.09273(7) 0.0326(3) Uani 1 1 d .
O124 O -0.47683(15) 0.2366(2) 1.09871(8) 0.0364(3) Uani 1 1 d .
O161 O -0.86841(14) 0.4551(2) 1.60822(7) 0.0364(3) Uani 1 1 d .
C19 C -0.61263(19) 0.3432(3) 1.40207(9) 0.0232(3) Uani 1 1 d .
C16 C -0.79178(17) 0.4326(3) 1.53739(9) 0.0270(3) Uani 1 1 d .
C122 C -0.37669(18) 0.4486(3) 1.21340(9) 0.0264(3) Uani 1 1 d .
C11 C -0.51163(18) 0.3122(3) 1.33688(9) 0.0247(3) Uani 1 1 d .
H11 H -0.4523 0.1765 1.3343 0.030 Uiso 1 1 calc R
C123 C -0.45641(16) 0.4298(3) 1.12816(8) 0.0239(3) Uani 1 1 d .
C12 C -0.49757(18) 0.4728(3) 1.27772(9) 0.0255(3) Uani 1 1 d .
C13 C -0.5932(2) 0.6698(3) 1.28017(9) 0.0287(3) Uani 1 1 d .
H13 H -0.5874 0.7803 1.2385 0.034 Uiso 1 1 calc R
C17 C -0.70412(19) 0.2296(3) 1.53280(10) 0.0286(3) Uani 1 1 d .
H17 H -0.7050 0.1234 1.5761 0.034 Uiso 1 1 calc R
C15 C -0.79461(19) 0.5851(3) 1.47497(9) 0.0265(3) Uani 1 1 d .
H15 H -0.8568 0.7180 1.4775 0.032 Uiso 1 1 calc R
C110 C -0.70355(18) 0.5438(3) 1.40582(9) 0.0244(3) Uani 1 1 d .
C18 C -0.61861(18) 0.1856(3) 1.46684(9) 0.0260(3) Uani 1 1 d .
H18 H -0.5622 0.0473 1.4642 0.031 Uiso 1 1 calc R
C14 C -0.6938(2) 0.7028(3) 1.34180(10) 0.0288(3) Uani 1 1 d .
H14 H -0.7578 0.8343 1.3415 0.035 Uiso 1 1 calc R
C121 C -0.2595(2) 0.6447(3) 1.21717(11) 0.0373(4) Uani 1 1 d .
H12C H -0.2100 0.6529 1.2717 0.056 Uiso 1 1 calc R
H12B H -0.3140 0.7875 1.2049 0.056 Uiso 1 1 calc R
H12A H -0.1796 0.6193 1.1774 0.056 Uiso 1 1 calc R
C161 C -0.9486(2) 0.6621(4) 1.62112(12) 0.0390(4) Uani 1 1 d .
H16C H -0.9983 0.6564 1.6735 0.058 Uiso 1 1 calc R
H16B H -1.0285 0.6844 1.5777 0.058 Uiso 1 1 calc R
H16A H -0.8743 0.7884 1.6211 0.058 Uiso 1 1 calc R
O103 O -0.14405(14) -0.0555(3) 1.04743(8) 0.0465(3) Uani 1 1 d .
N1 N 0.07017(17) 0.0931(3) 1.11318(9) 0.0386(4) Uani 1 1 d .
C102 C -0.0802(2) 0.0853(4) 1.09267(12) 0.0424(4) Uani 1 1 d .
C101 C 0.1759(3) -0.0658(5) 1.07534(18) 0.0704(7) Uani 1 1 d .
H10F H 0.1150 -0.1802 1.0448 0.106 Uiso 1 1 calc R
H10E H 0.2414 -0.1405 1.1174 0.106 Uiso 1 1 calc R
H10D H 0.2422 0.0168 1.0384 0.106 Uiso 1 1 calc R
C100 C 0.1379(2) 0.2771(4) 1.16069(14) 0.0512(6) Uani 1 1 d .
H10C H 0.0545 0.3693 1.1827 0.077 Uiso 1 1 calc R
H10B H 0.2017 0.3717 1.1262 0.077 Uiso 1 1 calc R
H10A H 0.2035 0.2151 1.2054 0.077 Uiso 1 1 calc R
H122 H -0.326(2) 0.308(4) 1.2203(11) 0.027(5) Uiso 1 1 d .
H102 H -0.142(3) 0.204(5) 1.1213(15) 0.060(7) Uiso 1 1 d .

loop_
_atom_site_aniso_label
_atom_site_aniso_U_11
_atom_site_aniso_U_22
_atom_site_aniso_U_33
_atom_site_aniso_U_23
_atom_site_aniso_U_13
_atom_site_aniso_U_12
Na22 0.0323(3) 0.0220(3) 0.0258(3) 0.0000(3) -0.0032(2) -0.0002(3)
O125 0.0448(7) 0.0263(6) 0.0262(6) 0.0040(5) -0.0056(5) -0.0016(5)
O124 0.0510(8) 0.0254(6) 0.0324(7) -0.0072(5) -0.0033(6) 0.0018(6)
O161 0.0401(6) 0.0415(7) 0.0281(6) 0.0068(6) 0.0094(5) 0.0079(6)
C19 0.0263(7) 0.0218(7) 0.0212(7) -0.0012(6) -0.0033(6) -0.0022(6)
C16 0.0270(7) 0.0309(8) 0.0231(7) -0.0003(7) -0.0008(5) -0.0016(7)
C122 0.0306(7) 0.0270(9) 0.0215(7) 0.0000(7) -0.0002(6) 0.0025(7)
C11 0.0274(8) 0.0222(8) 0.0242(8) -0.0023(6) -0.0038(6) 0.0008(6)
C123 0.0269(7) 0.0248(7) 0.0200(6) -0.0005(7) 0.0026(5) -0.0021(7)
C12 0.0312(8) 0.0271(9) 0.0178(7) -0.0031(6) -0.0022(6) 0.0002(6)
C13 0.0404(9) 0.0252(8) 0.0202(7) 0.0036(6) -0.0002(6) 0.0028(7)
C17 0.0316(8) 0.0272(8) 0.0266(8) 0.0066(7) -0.0019(6) -0.0023(7)
C15 0.0282(7) 0.0250(8) 0.0260(8) 0.0000(7) -0.0011(6) 0.0035(6)
C110 0.0288(8) 0.0230(8) 0.0211(7) 0.0008(6) -0.0026(6) 0.0004(6)
C18 0.0290(8) 0.0207(8) 0.0278(8) 0.0025(6) -0.0031(6) -0.0003(6)
C14 0.0382(9) 0.0235(8) 0.0246(8) 0.0020(7) -0.0007(6) 0.0058(7)
C121 0.0381(9) 0.0462(11) 0.0275(8) -0.0044(8) -0.0002(7) -0.0092(8)
C161 0.0403(9) 0.0430(11) 0.0342(9) -0.0034(8) 0.0093(7) 0.0052(8)
O103 0.0360(6) 0.0535(8) 0.0495(7) -0.0013(8) -0.0031(6) -0.0047(7)
N1 0.0304(7) 0.0428(9) 0.0427(8) 0.0018(7) 0.0011(6) -0.0024(7)
C102 0.0311(9) 0.0522(12) 0.0443(10) -0.0035(10) 0.0057(8) 0.0002(9)
C101 0.0428(11) 0.0535(14) 0.114(2) -0.0252(17) -0.0063(12) 0.0102(12)
C100 0.0428(11) 0.0607(15) 0.0503(12) -0.0096(10) 0.0058(9) -0.0097(10)

loop_
_atom_type_symbol
_atom_type_description
_atom_type_scat_dispersion_real
_atom_type_scat_dispersion_imag
_atom_type_scat_source
C C 0.0033 0.0016 'International Tables Vol C Tables 4.2.6.8 and 6.1.1.4'
H H 0.0000 0.0000 'International Tables Vol C Tables 4.2.6.8 and 6.1.1.4'
O O 0.0106 0.0060 'International Tables Vol C Tables 4.2.6.8 and 6.1.1.4'
N N 0.0061 0.0033 'International Tables Vol C Tables 4.2.6.8 and 6.1.1.4'
Na Na 0.0362 0.0249 'International Tables Vol C Tables 4.2.6.8 and 6.1.1.4'

loop_
_geom_angle_atom_site_label_1
_geom_angle_atom_site_label_2
_geom_angle_atom_site_label_3
_geom_angle
_geom_angle_site_symmetry_1
_geom_angle_site_symmetry_3
O125 Na22 O124 110.64(5) 1_545 .
O125 Na22 O103 109.22(6) 1_545 .
O124 Na22 O103 98.82(6) . .
O125 Na22 O125 131.67(4) 1_545 2_447
O124 Na22 O125 88.32(5) . 2_447
O103 Na22 O125 111.12(5) . 2_447
O125 Na22 O124 85.09(5) 1_545 2_447
O124 Na22 O124 133.29(4) . 2_447
O103 Na22 O124 117.63(5) . 2_447
O125 Na22 O124 52.95(4) 2_447 2_447
O125 Na22 C123 108.45(5) 1_545 2_447
O124 Na22 C123 111.08(5) . 2_447
O103 Na22 C123 118.29(5) . 2_447
O125 Na22 C123 26.52(5) 2_447 2_447
O124 Na22 C123 26.46(5) 2_447 2_447
O125 Na22 Na22 44.23(3) 1_545 2_447
O124 Na22 Na22 137.66(5) . 2_447
O103 Na22 Na22 120.29(5) . 2_447
O125 Na22 Na22 91.74(4) 2_447 2_447
O124 Na22 Na22 40.97(3) 2_447 2_447
C123 Na22 Na22 65.86(4) 2_447 2_447
O125 Na22 Na22 133.67(5) 1_545 2_457
O124 Na22 Na22 47.65(3) . 2_457
O103 Na22 Na22 114.04(5) . 2_457
O125 Na22 Na22 40.78(3) 2_447 2_457
O124 Na22 Na22 89.17(4) 2_447 2_457
C123 Na22 Na22 64.15(4) 2_447 2_457
Na22 Na22 Na22 118.30(3) 2_447 2_457
C123 O125 Na22 144.63(11) . 1_565
C123 O125 Na22 94.59(9) . 2_457
Na22 O125 Na22 94.98(4) 1_565 2_457
C123 O124 Na22 156.03(12) . .
C123 O124 Na22 88.50(9) . 2_457
Na22 O124 Na22 91.38(4) . 2_457
C16 O161 C161 117.57(14) . .
C18 C19 C110 118.43(14) . .
C18 C19 C11 121.88(15) . .
C110 C19 C11 119.57(14) . .
C15 C16 O161 125.77(16) . .
C15 C16 C17 120.56(14) . .
O161 C16 C17 113.67(15) . .
C12 C122 C121 111.46(14) . .
C12 C122 C123 110.73(12) . .
C121 C122 C123 110.92(14) . .
C12 C122 H122 109.0(12) . .
C121 C122 H122 110.9(12) . .
C123 C122 H122 103.5(12) . .
C12 C11 C19 121.69(15) . .
C12 C11 H11 119.2 . .
C19 C11 H11 119.2 . .
O124 C123 O125 123.83(13) . .
O124 C123 C122 118.09(15) . .
O125 C123 C122 118.08(15) . .
O124 C123 Na22 65.04(8) . 2_457
O125 C123 Na22 58.89(7) . 2_457
C122 C123 Na22 175.76(12) . 2_457
C11 C12 C13 118.46(14) . .
C11 C12 C122 121.03(14) . .
C13 C12 C122 120.43(14) . .
C14 C13 C12 121.09(15) . .
C14 C13 H13 119.5 . .
C12 C13 H13 119.5 . .
C18 C17 C16 120.52(15) . .
C18 C17 H17 119.7 . .
C16 C17 H17 119.7 . .
C16 C15 C110 119.74(15) . .
C16 C15 H15 120.1 . .
C110 C15 H15 120.1 . .
C14 C110 C19 117.98(13) . .
C14 C110 C15 122.21(15) . .
C19 C110 C15 119.72(14) . .
C17 C18 C19 120.95(15) . .
C17 C18 H18 119.5 . .
C19 C18 H18 119.5 . .
C13 C14 C110 121.07(15) . .
C13 C14 H14 119.5 . .
C110 C14 H14 119.5 . .
C122 C121 H12C 109.5 . .
C122 C121 H12B 109.5 . .
H12C C121 H12B 109.5 . .
C122 C121 H12A 109.5 . .
H12C C121 H12A 109.5 . .
H12B C121 H12A 109.5 . .
O161 C161 H16C 109.5 . .
O161 C161 H16B 109.5 . .
H16C C161 H16B 109.5 . .
O161 C161 H16A 109.5 . .
H16C C161 H16A 109.5 . .
H16B C161 H16A 109.5 . .
C102 O103 Na22 121.99(13) . .
C102 N1 C100 122.08(18) . .
C102 N1 C101 119.00(18) . .
C100 N1 C101 118.03(16) . .
O103 C102 N1 125.8(2) . .
O103 C102 H102 121.5(15) . .
N1 C102 H102 112.6(15) . .
N1 C101 H10F 109.5 . .
N1 C101 H10E 109.5 . .
H10F C101 H10E 109.5 . .
N1 C101 H10D 109.5 . .
H10F C101 H10D 109.5 . .
H10E C101 H10D 109.5 . .
N1 C100 H10C 109.5 . .
N1 C100 H10B 109.5 . .
H10C C100 H10B 109.5 . .
N1 C100 H10A 109.5 . .
H10C C100 H10A 109.5 . .
H10B C100 H10A 109.5 . .

loop_
_geom_bond_atom_site_label_1
_geom_bond_atom_site_label_2
_geom_bond_distance
_geom_bond_site_symmetry_2
Na22 O125 2.2518(14) 1_545
Na22 O124 2.2524(14) .
Na22 O103 2.3145(14) .
Na22 O125 2.4048(13) 2_447
Na22 O124 2.5391(14) 2_447
Na22 C123 2.7997(15) 2_447
Na22 Na22 3.4344(7) 2_447
Na22 Na22 3.4344(7) 2_457
O125 C123 1.254(2) .
O125 Na22 2.2518(14) 1_565
O125 Na22 2.4049(13) 2_457
O124 C123 1.248(2) .
O124 Na22 2.5391(14) 2_457
O161 C16 1.3709(18) .
O161 C161 1.422(2) .
C19 C18 1.419(2) .
C19 C110 1.419(2) .
C19 C11 1.421(2) .
C16 C15 1.367(2) .
C16 C17 1.417(3) .
C122 C12 1.521(2) .
C122 C121 1.532(2) .
C122 C123 1.543(2) .
C122 H122 0.94(2) .
C11 C12 1.369(2) .
C11 H11 0.9500 .
C123 Na22 2.7997(15) 2_457
C12 C13 1.424(2) .
C13 C14 1.374(2) .
C13 H13 0.9500 .
C17 C18 1.362(2) .
C17 H17 0.9500 .
C15 C110 1.430(2) .
C15 H15 0.9500 .
C110 C14 1.418(2) .
C18 H18 0.9500 .
C14 H14 0.9500 .
C121 H12C 0.9800 .
C121 H12B 0.9800 .
C121 H12A 0.9800 .
C161 H16C 0.9800 .
C161 H16B 0.9800 .
C161 H16A 0.9800 .
O103 C102 1.230(3) .
N1 C102 1.321(2) .
N1 C100 1.447(3) .
N1 C101 1.462(3) .
C102 H102 1.01(3) .
C101 H10F 0.9800 .
C101 H10E 0.9800 .
C101 H10D 0.9800 .
C100 H10C 0.9800 .
C100 H10B 0.9800 .
C100 H10A 0.9800 .
